data_2232367
loop_
_publ_author_name
'Fun, Hoong-Kun'
'Chia, Tze Shyang'
'Malladi, Shridhar'
'Isloor, Arun M.'
'Shivananda, Kammasandra N.'

_publ_section_title
;
 4-(1,3-Diphenyl-4,5-dihydro-1<i>H</i>-pyrazol-5-yl)-1,3-diphenyl-1<i>H</i>-pyrazole
;
_journal_coeditor_code KJ2190
_journal_issue 11
_journal_name_full 'Acta Crystallographica Section E'
_journal_page_first o2822
_journal_page_last o2823
_journal_paper_doi 10.1107/S1600536811039869
_journal_volume 67
_journal_year 2011
_chemical_formula_iupac 'C30 H24 N4'
_chemical_formula_moiety 'C30 H24 N4'
_chemical_formula_sum 'C30 H24 N4'
_chemical_formula_weight 440.53
_chemical_name_systematic
;
4-(1,3-Diphenyl-4,5-dihydro-1<i>H</i>-pyrazol-5-yl)-1,3-diphenyl-1<i>H</i>-
pyrazole
;
_space_group_IT_number 14
_symmetry_cell_setting monoclinic
_symmetry_space_group_name_Hall '-P 2ybc'
_symmetry_space_group_name_H-M 'P 1 21/c 1'
_atom_sites_solution_hydrogens geom
_atom_sites_solution_primary direct
_atom_sites_solution_secondary difmap
_audit_creation_method SHELXL-97
_cell_angle_alpha 90.00
_cell_angle_beta 113.359(2)
_cell_angle_gamma 90.00
_cell_formula_units_Z 4
_cell_length_a 10.7841(5)
_cell_length_b 11.0582(6)
_cell_length_c 21.4820(9)
_cell_measurement_reflns_used 6778
_cell_measurement_temperature 296(2)
_cell_measurement_theta_max 30.30
_cell_measurement_theta_min 2.92
_cell_volume 2351.8(2)
_computing_cell_refinement 'SAINT (Bruker, 2009)'
_computing_data_collection 'APEX2 (Bruker, 2009)'
_computing_data_reduction 'SAINT (Bruker, 2009)'
_computing_molecular_graphics 'SHELXTL (Sheldrick, 2008)'
_computing_publication_material
;
SHELXTL (Sheldrick, 2008) and PLATON (Spek, 2009)
;
_computing_structure_refinement 'SHELXTL (Sheldrick, 2008)'
_computing_structure_solution 'SHELXTL (Sheldrick, 2008)'
_diffrn_ambient_temperature 296(2)
_diffrn_measured_fraction_theta_full 0.994
_diffrn_measured_fraction_theta_max 0.994
_diffrn_measurement_device_type 'Bruker APEX DUO CCD area-detector'
_diffrn_measurement_method '\f and \w'
_diffrn_radiation_monochromator graphite
_diffrn_radiation_source 'fine-focus sealed tube'
_diffrn_radiation_type MoK\a
_diffrn_radiation_wavelength 0.71073
_diffrn_reflns_av_R_equivalents 0.0198
_diffrn_reflns_av_sigmaI/netI 0.0209
_diffrn_reflns_limit_h_max 15
_diffrn_reflns_limit_h_min -14
_diffrn_reflns_limit_k_max 15
_diffrn_reflns_limit_k_min -15
_diffrn_reflns_limit_l_max 28
_diffrn_reflns_limit_l_min -30
_diffrn_reflns_number 22465
_diffrn_reflns_theta_full 30.36
_diffrn_reflns_theta_max 30.36
_diffrn_reflns_theta_min 2.06
_diffrn_standards_number 0
_exptl_absorpt_coefficient_mu 0.075
_exptl_absorpt_correction_T_max 0.9736
_exptl_absorpt_correction_T_min 0.9596
_exptl_absorpt_correction_type multi-scan
_exptl_absorpt_process_details '(<i>SADABS</i>; Bruker, 2009)'
_exptl_crystal_colour colourless
_exptl_crystal_density_diffrn 1.244
_exptl_crystal_density_method 'not measured'
_exptl_crystal_description block
_exptl_crystal_F_000 928
_exptl_crystal_size_max 0.56
_exptl_crystal_size_mid 0.54
_exptl_crystal_size_min 0.36
_refine_diff_density_max 0.194
_refine_diff_density_min -0.172
_refine_ls_extinction_method none
_refine_ls_goodness_of_fit_ref 1.013
_refine_ls_hydrogen_treatment constr
_refine_ls_matrix_type full
_refine_ls_number_parameters 307
_refine_ls_number_reflns 7042
_refine_ls_number_restraints 0
_refine_ls_restrained_S_all 1.013
_refine_ls_R_factor_all 0.0645
_refine_ls_R_factor_gt 0.0432
_refine_ls_shift/su_max 0.001
_refine_ls_shift/su_mean 0.000
_refine_ls_structure_factor_coef Fsqd
_refine_ls_weighting_details 'calc w=1/[\s^2^(Fo^2^)+(0.0521P)^2^+0.3290P] where P=(Fo^2^+2Fc^2^)/3'
_refine_ls_weighting_scheme calc
_refine_ls_wR_factor_gt 0.1070
_refine_ls_wR_factor_ref 0.1204
_reflns_number_gt 5057
_reflns_number_total 7042
_reflns_threshold_expression I>2\s(I)
_cod_data_source_file kj2190.cif
_cod_data_source_block I
_cod_original_cell_volume 2351.82(19)
_cod_original_sg_symbol_H-M 'P 21/c'
_cod_database_code 2232367
_cod_database_fobs_code 2232367

loop_
_symmetry_equiv_pos_as_xyz
'x, y, z'
'-x, y+1/2, -z+1/2'
'-x, -y, -z'
'x, -y-1/2, z-1/2'

loop_
_atom_site_type_symbol
_atom_site_label
_atom_site_fract_x
_atom_site_fract_y
_atom_site_fract_z
_atom_site_U_iso_or_equiv
_atom_site_adp_type
_atom_site_calc_flag
_atom_site_refinement_flags
_atom_site_occupancy
_atom_site_symmetry_multiplicity
N N1 0.94191(8) 0.14967(8) 0.85152(4) 0.0419(2) Uani d . 1 1
N N2 1.01177(8) 0.04544(8) 0.87428(4) 0.0420(2) Uani d . 1 1
N N3 0.56225(8) 0.05489(10) 0.84967(4) 0.0491(2) Uani d . 1 1
N N4 0.51695(9) 0.12835(9) 0.88820(5) 0.0455(2) Uani d . 1 1
C C1 0.49306(18) 0.27780(16) 0.99429(8) 0.0766(4) Uani d . 1 1
H H1A 0.4525 0.3083 0.9505 0.092 Uiso calc R 1 1
C C2 0.4751(2) 0.3365(2) 1.04702(9) 0.0983(6) Uani d . 1 1
H H2A 0.4230 0.4063 1.0385 0.118 Uiso calc R 1 1
C C3 0.53416(19) 0.29191(19) 1.11214(8) 0.0857(5) Uani d . 1 1
H H3A 0.5219 0.3315 1.1475 0.103 Uiso calc R 1 1
C C4 0.61059(15) 0.18962(16) 1.12451(7) 0.0681(4) Uani d . 1 1
H H4A 0.6501 0.1592 1.1684 0.082 Uiso calc R 1 1
C C5 0.62987(12) 0.13063(13) 1.07223(6) 0.0548(3) Uani d . 1 1
H H5A 0.6828 0.0612 1.0814 0.066 Uiso calc R 1 1
C C6 0.57077(11) 0.17416(12) 1.00623(6) 0.0493(3) Uani d . 1 1
C C7 0.59097(10) 0.10939(11) 0.95147(5) 0.0442(2) Uani d . 1 1
C C8 0.69495(11) 0.01206(12) 0.96309(6) 0.0495(3) Uani d . 1 1
H H8A 0.6731 -0.0596 0.9828 0.059 Uiso calc R 1 1
H H8B 0.7843 0.0401 0.9924 0.059 Uiso calc R 1 1
C C9 0.68557(10) -0.01291(11) 0.89089(5) 0.0439(2) Uani d . 1 1
H H9A 0.6726 -0.0995 0.8807 0.053 Uiso calc R 1 1
C C10 0.80458(10) 0.03321(10) 0.87806(5) 0.0410(2) Uani d . 1 1
C C11 0.92896(10) -0.02591(10) 0.89020(5) 0.0396(2) Uani d . 1 1
C C12 0.97411(10) -0.14903(10) 0.91534(5) 0.0419(2) Uani d . 1 1
C C13 0.94926(13) -0.19930(12) 0.96866(6) 0.0544(3) Uani d . 1 1
H H13A 0.8983 -0.1568 0.9876 0.065 Uiso calc R 1 1
C C14 1.00005(17) -0.31211(13) 0.99366(7) 0.0673(4) Uani d . 1 1
H H14A 0.9834 -0.3449 1.0295 0.081 Uiso calc R 1 1
C C15 1.07492(15) -0.37602(13) 0.96598(7) 0.0671(4) Uani d . 1 1
H H15A 1.1089 -0.4518 0.9831 0.080 Uiso calc R 1 1
C C16 1.09970(13) -0.32790(12) 0.91289(7) 0.0615(3) Uani d . 1 1
H H16A 1.1506 -0.3711 0.8942 0.074 Uiso calc R 1 1
C C17 1.04886(11) -0.21513(11) 0.88733(6) 0.0504(3) Uani d . 1 1
H H17A 1.0649 -0.1834 0.8511 0.061 Uiso calc R 1 1
C C18 1.00229(11) 0.24748(10) 0.83059(5) 0.0429(2) Uani d . 1 1
C C19 1.13800(13) 0.24282(13) 0.84213(7) 0.0610(3) Uani d . 1 1
H H19A 1.1901 0.1762 0.8636 0.073 Uiso calc R 1 1
C C20 1.19517(14) 0.33842(14) 0.82140(8) 0.0667(4) Uani d . 1 1
H H20A 1.2862 0.3354 0.8290 0.080 Uiso calc R 1 1
C C21 1.12019(15) 0.43753(13) 0.78986(7) 0.0619(3) Uani d . 1 1
H H21A 1.1598 0.5011 0.7761 0.074 Uiso calc R 1 1
C C22 0.98606(16) 0.44169(13) 0.77892(7) 0.0657(4) Uani d . 1 1
H H22A 0.9346 0.5088 0.7578 0.079 Uiso calc R 1 1
C C23 0.92646(13) 0.34718(12) 0.79900(6) 0.0561(3) Uani d . 1 1
H H23A 0.8353 0.3508 0.7912 0.067 Uiso calc R 1 1
C C24 0.81716(10) 0.14420(11) 0.85323(5) 0.0447(2) Uani d . 1 1
H H24A 0.7523 0.2050 0.8399 0.054 Uiso calc R 1 1
C C25 0.51983(12) -0.05529(12) 0.74638(6) 0.0519(3) Uani d . 1 1
H H25A 0.5994 -0.0987 0.7678 0.062 Uiso calc R 1 1
C C26 0.43826(13) -0.07908(14) 0.67931(6) 0.0601(3) Uani d . 1 1
H H26A 0.4622 -0.1400 0.6564 0.072 Uiso calc R 1 1
C C27 0.32226(13) -0.01377(15) 0.64623(6) 0.0661(4) Uani d . 1 1
H H27A 0.2683 -0.0298 0.6010 0.079 Uiso calc R 1 1
C C28 0.28672(12) 0.07572(15) 0.68070(6) 0.0634(4) Uani d . 1 1
H H28A 0.2087 0.1206 0.6583 0.076 Uiso calc R 1 1
C C29 0.36529(11) 0.09971(12) 0.74803(6) 0.0511(3) Uani d . 1 1
H H29A 0.3396 0.1599 0.7708 0.061 Uiso calc R 1 1
C C30 0.48330(10) 0.03349(10) 0.78193(5) 0.0417(2) Uani d . 1 1

loop_
_atom_site_aniso_label
_atom_site_aniso_U_11
_atom_site_aniso_U_22
_atom_site_aniso_U_33
_atom_site_aniso_U_12
_atom_site_aniso_U_13
_atom_site_aniso_U_23
N1 0.0377(4) 0.0422(5) 0.0463(4) 0.0033(4) 0.0172(3) 0.0007(4)
N2 0.0369(4) 0.0416(5) 0.0467(4) 0.0037(4) 0.0158(3) 0.0003(4)
N3 0.0339(4) 0.0674(7) 0.0420(4) 0.0082(4) 0.0110(3) -0.0068(4)
N4 0.0390(4) 0.0527(6) 0.0462(5) -0.0005(4) 0.0186(4) -0.0038(4)
C1 0.0935(11) 0.0828(11) 0.0567(7) 0.0240(9) 0.0331(7) 0.0010(7)
C2 0.1249(16) 0.1000(14) 0.0798(11) 0.0404(12) 0.0507(11) -0.0055(10)
C3 0.0965(12) 0.1080(14) 0.0648(9) 0.0062(11) 0.0450(9) -0.0180(9)
C4 0.0662(8) 0.0947(11) 0.0492(7) -0.0118(8) 0.0289(6) -0.0060(7)
C5 0.0488(6) 0.0685(8) 0.0501(6) -0.0091(6) 0.0230(5) -0.0019(6)
C6 0.0452(6) 0.0596(7) 0.0473(6) -0.0063(5) 0.0230(5) -0.0048(5)
C7 0.0372(5) 0.0518(6) 0.0456(5) -0.0070(4) 0.0186(4) -0.0025(5)
C8 0.0356(5) 0.0677(8) 0.0440(5) 0.0006(5) 0.0146(4) 0.0007(5)
C9 0.0318(4) 0.0536(6) 0.0442(5) 0.0019(4) 0.0129(4) -0.0013(5)
C10 0.0337(4) 0.0474(6) 0.0404(5) 0.0011(4) 0.0132(4) -0.0033(4)
C11 0.0338(4) 0.0442(6) 0.0388(5) 0.0004(4) 0.0121(4) -0.0027(4)
C12 0.0336(4) 0.0435(6) 0.0426(5) -0.0026(4) 0.0086(4) -0.0017(4)
C13 0.0614(7) 0.0534(7) 0.0468(6) -0.0032(6) 0.0198(5) -0.0020(5)
C14 0.0897(10) 0.0547(8) 0.0492(6) -0.0078(7) 0.0187(6) 0.0067(6)
C15 0.0713(8) 0.0439(7) 0.0641(8) 0.0017(6) 0.0036(6) 0.0054(6)
C16 0.0517(7) 0.0503(7) 0.0751(8) 0.0077(6) 0.0171(6) -0.0033(6)
C17 0.0425(5) 0.0485(6) 0.0598(7) 0.0032(5) 0.0197(5) 0.0025(5)
C18 0.0463(5) 0.0430(6) 0.0411(5) -0.0002(5) 0.0191(4) -0.0030(4)
C19 0.0487(6) 0.0565(8) 0.0801(9) 0.0042(6) 0.0281(6) 0.0130(7)
C20 0.0558(7) 0.0690(9) 0.0812(9) -0.0076(7) 0.0334(7) 0.0055(7)
C21 0.0755(9) 0.0559(8) 0.0617(7) -0.0086(7) 0.0350(7) 0.0027(6)
C22 0.0761(9) 0.0554(8) 0.0710(8) 0.0095(7) 0.0349(7) 0.0169(7)
C23 0.0534(6) 0.0566(7) 0.0602(7) 0.0079(6) 0.0247(5) 0.0097(6)
C24 0.0367(5) 0.0479(6) 0.0493(5) 0.0064(4) 0.0168(4) -0.0003(5)
C25 0.0448(6) 0.0620(8) 0.0486(6) 0.0007(5) 0.0182(5) -0.0040(5)
C26 0.0602(7) 0.0720(9) 0.0511(6) -0.0144(6) 0.0255(6) -0.0142(6)
C27 0.0547(7) 0.0906(11) 0.0434(6) -0.0177(7) 0.0093(5) -0.0051(6)
C28 0.0436(6) 0.0807(10) 0.0535(7) -0.0010(6) 0.0062(5) 0.0092(7)
C29 0.0395(5) 0.0578(7) 0.0522(6) 0.0019(5) 0.0141(5) 0.0022(5)
C30 0.0326(4) 0.0514(6) 0.0407(5) -0.0046(4) 0.0141(4) -0.0004(4)

loop_
_atom_type_symbol
_atom_type_description
_atom_type_scat_dispersion_real
_atom_type_scat_dispersion_imag
_atom_type_scat_source
C C 0.0033 0.0016 'International Tables Vol C Tables 4.2.6.8 and 6.1.1.4'
H H 0.0000 0.0000 'International Tables Vol C Tables 4.2.6.8 and 6.1.1.4'
N N 0.0061 0.0033 'International Tables Vol C Tables 4.2.6.8 and 6.1.1.4'

loop_
_geom_angle_atom_site_label_1
_geom_angle_atom_site_label_2
_geom_angle_atom_site_label_3
_geom_angle
N2 N1 C24 111.45(9)
N2 N1 C18 120.04(8)
C24 N1 C18 128.50(9)
C11 N2 N1 105.20(8)
N4 N3 C30 120.98(8)
N4 N3 C9 112.84(8)
C30 N3 C9 125.15(9)
C7 N4 N3 108.52(9)
C6 C1 C2 120.52(15)
C6 C1 H1A 119.7
C2 C1 H1A 119.7
C3 C2 C1 120.35(17)
C3 C2 H2A 119.8
C1 C2 H2A 119.8
C4 C3 C2 119.68(15)
C4 C3 H3A 120.2
C2 C3 H3A 120.2
C3 C4 C5 120.46(14)
C3 C4 H4A 119.8
C5 C4 H4A 119.8
C4 C5 C6 120.60(14)
C4 C5 H5A 119.7
C6 C5 H5A 119.7
C1 C6 C5 118.38(12)
C1 C6 C7 121.90(11)
C5 C6 C7 119.71(12)
N4 C7 C6 122.61(11)
N4 C7 C8 113.59(10)
C6 C7 C8 123.76(10)
C7 C8 C9 102.40(9)
C7 C8 H8A 111.3
C9 C8 H8A 111.3
C7 C8 H8B 111.3
C9 C8 H8B 111.3
H8A C8 H8B 109.2
N3 C9 C10 110.42(9)
N3 C9 C8 101.35(8)
C10 C9 C8 113.82(9)
N3 C9 H9A 110.3
C10 C9 H9A 110.3
C8 C9 H9A 110.3
C24 C10 C11 104.63(9)
C24 C10 C9 126.87(10)
C11 C10 C9 128.49(10)
N2 C11 C10 111.11(10)
N2 C11 C12 118.86(9)
C10 C11 C12 130.02(10)
C17 C12 C13 118.71(11)
C17 C12 C11 119.42(10)
C13 C12 C11 121.80(10)
C14 C13 C12 120.29(13)
C14 C13 H13A 119.9
C12 C13 H13A 119.9
C15 C14 C13 120.44(13)
C15 C14 H14A 119.8
C13 C14 H14A 119.8
C14 C15 C16 120.01(13)
C14 C15 H15A 120.0
C16 C15 H15A 120.0
C15 C16 C17 119.98(13)
C15 C16 H16A 120.0
C17 C16 H16A 120.0
C16 C17 C12 120.56(12)
C16 C17 H17A 119.7
C12 C17 H17A 119.7
C23 C18 C19 119.72(11)
C23 C18 N1 120.40(10)
C19 C18 N1 119.88(10)
C20 C19 C18 119.22(12)
C20 C19 H19A 120.4
C18 C19 H19A 120.4
C21 C20 C19 121.28(13)
C21 C20 H20A 119.4
C19 C20 H20A 119.4
C20 C21 C22 119.14(13)
C20 C21 H21A 120.4
C22 C21 H21A 120.4
C21 C22 C23 120.70(13)
C21 C22 H22A 119.7
C23 C22 H22A 119.7
C18 C23 C22 119.95(12)
C18 C23 H23A 120.0
C22 C23 H23A 120.0
N1 C24 C10 107.60(9)
N1 C24 H24A 126.2
C10 C24 H24A 126.2
C26 C25 C30 120.24(12)
C26 C25 H25A 119.9
C30 C25 H25A 119.9
C27 C26 C25 120.76(13)
C27 C26 H26A 119.6
C25 C26 H26A 119.6
C26 C27 C28 119.33(11)
C26 C27 H27A 120.3
C28 C27 H27A 120.3
C27 C28 C29 120.97(12)
C27 C28 H28A 119.5
C29 C28 H28A 119.5
C28 C29 C30 119.94(12)
C28 C29 H29A 120.0
C30 C29 H29A 120.0
N3 C30 C25 120.47(10)
N3 C30 C29 120.79(10)
C25 C30 C29 118.74(10)

loop_
_geom_bond_atom_site_label_1
_geom_bond_atom_site_label_2
_geom_bond_distance
N1 N2 1.3576(12)
N1 C24 1.3617(14)
N1 C18 1.4241(14)
N2 C11 1.3339(14)
N3 N4 1.3798(13)
N3 C30 1.3843(13)
N3 C9 1.4768(13)
N4 C7 1.2917(14)
C1 C6 1.382(2)
C1 C2 1.384(2)
C1 H1A 0.9300
C2 C3 1.378(3)
C2 H2A 0.9300
C3 C4 1.362(3)
C3 H3A 0.9300
C4 C5 1.3839(19)
C4 H4A 0.9300
C5 C6 1.3899(17)
C5 H5A 0.9300
C6 C7 1.4653(16)
C7 C8 1.5021(17)
C8 C9 1.5388(15)
C8 H8A 0.9700
C8 H8B 0.9700
C9 C10 1.5045(15)
C9 H9A 0.9800
C10 C24 1.3663(16)
C10 C11 1.4202(14)
C11 C12 1.4743(15)
C12 C17 1.3895(16)
C12 C13 1.3914(16)
C13 C14 1.382(2)
C13 H13A 0.9300
C14 C15 1.373(2)
C14 H14A 0.9300
C15 C16 1.377(2)
C15 H15A 0.9300
C16 C17 1.3851(18)
C16 H16A 0.9300
C17 H17A 0.9300
C18 C23 1.3801(16)
C18 C19 1.3850(16)
C19 C20 1.3834(19)
C19 H19A 0.9300
C20 C21 1.371(2)
C20 H20A 0.9300
C21 C22 1.371(2)
C21 H21A 0.9300
C22 C23 1.3826(19)
C22 H22A 0.9300
C23 H23A 0.9300
C24 H24A 0.9300
C25 C26 1.3835(17)
C25 C30 1.3931(17)
C25 H25A 0.9300
C26 C27 1.373(2)
C26 H26A 0.9300
C27 C28 1.378(2)
C27 H27A 0.9300
C28 C29 1.3814(17)
C28 H28A 0.9300
C29 C30 1.3968(15)
C29 H29A 0.9300

loop_
_geom_hbond_atom_site_label_D
_geom_hbond_atom_site_label_H
_geom_hbond_atom_site_label_A
_geom_hbond_site_symmetry_A
_geom_hbond_distance_DH
_geom_hbond_distance_HA
_geom_hbond_distance_DA
_geom_hbond_angle_DHA
_geom_hbond_publ_flag
C8 H8A Cg1 3_635 0.97 2.95 3.6999(15) 135 yes

loop_
_geom_torsion_atom_site_label_1
_geom_torsion_atom_site_label_2
_geom_torsion_atom_site_label_3
_geom_torsion_atom_site_label_4
_geom_torsion
C24 N1 N2 C11 0.15(11)
C18 N1 N2 C11 179.35(9)
C30 N3 N4 C7 163.87(10)
C9 N3 N4 C7 -5.10(13)
C6 C1 C2 C3 -0.3(3)
C1 C2 C3 C4 0.1(3)
C2 C3 C4 C5 0.3(3)
C3 C4 C5 C6 -0.5(2)
C2 C1 C6 C5 0.1(2)
C2 C1 C6 C7 179.55(16)
C4 C5 C6 C1 0.28(19)
C4 C5 C6 C7 -179.17(11)
N3 N4 C7 C6 179.29(10)
N3 N4 C7 C8 -2.93(13)
C1 C6 C7 N4 -15.00(19)
C5 C6 C7 N4 164.43(11)
C1 C6 C7 C8 167.43(13)
C5 C6 C7 C8 -13.13(17)
N4 C7 C8 C9 9.08(13)
C6 C7 C8 C9 -173.16(10)
N4 N3 C9 C10 -110.71(10)
C30 N3 C9 C10 80.87(13)
N4 N3 C9 C8 10.24(12)
C30 N3 C9 C8 -158.19(11)
C7 C8 C9 N3 -10.62(11)
C7 C8 C9 C10 107.91(10)
N3 C9 C10 C24 22.18(15)
C8 C9 C10 C24 -91.02(13)
N3 C9 C10 C11 -159.50(10)
C8 C9 C10 C11 87.30(14)
N1 N2 C11 C10 -0.43(11)
N1 N2 C11 C12 178.50(8)
C24 C10 C11 N2 0.55(12)
C9 C10 C11 N2 -178.06(10)
C24 C10 C11 C12 -178.22(10)
C9 C10 C11 C12 3.16(18)
N2 C11 C12 C17 -38.22(14)
C10 C11 C12 C17 140.48(11)
N2 C11 C12 C13 138.80(11)
C10 C11 C12 C13 -42.50(16)
C17 C12 C13 C14 0.96(17)
C11 C12 C13 C14 -176.08(11)
C12 C13 C14 C15 -0.3(2)
C13 C14 C15 C16 -0.1(2)
C14 C15 C16 C17 -0.1(2)
C15 C16 C17 C12 0.78(19)
C13 C12 C17 C16 -1.18(17)
C11 C12 C17 C16 175.93(10)
N2 N1 C18 C23 171.28(10)
C24 N1 C18 C23 -9.67(17)
N2 N1 C18 C19 -8.90(15)
C24 N1 C18 C19 170.15(12)
C23 C18 C19 C20 -0.3(2)
N1 C18 C19 C20 179.88(12)
C18 C19 C20 C21 0.2(2)
C19 C20 C21 C22 0.2(2)
C20 C21 C22 C23 -0.3(2)
C19 C18 C23 C22 0.14(19)
N1 C18 C23 C22 179.96(12)
C21 C22 C23 C18 0.2(2)
N2 N1 C24 C10 0.20(12)
C18 N1 C24 C10 -178.92(10)
C11 C10 C24 N1 -0.44(11)
C9 C10 C24 N1 178.21(10)
C30 C25 C26 C27 1.7(2)
C25 C26 C27 C28 -0.5(2)
C26 C27 C28 C29 -0.6(2)
C27 C28 C29 C30 0.6(2)
N4 N3 C30 C25 -169.65(11)
C9 N3 C30 C25 -2.11(17)
N4 N3 C30 C29 9.94(17)
C9 N3 C30 C29 177.48(11)
C26 C25 C30 N3 177.86(11)
C26 C25 C30 C29 -1.74(18)
C28 C29 C30 N3 -178.99(12)
C28 C29 C30 C25 0.61(18)
